data_7007774
loop_
_publ_author_name
'Fondo, Matilde'
'Ocampo, Noelia'
'Garc\'ia-Deibe, Ana M'
'Corbella, Montserrat'
'El Fallah, M. Salah'
'Cano, Joan'
'Sanmart\'in, Jes\'us'
'Bermejo, Manuel R.'

_publ_section_title
;
 Dinuclear Co(III)/Co(III) and Co(II)/Co(III) mixed-valent complexes:
 synthetic control of the cobalt oxidation level.
;
_journal_issue 41
_journal_name_full 'Dalton transactions (Cambridge, England : 2003)'
_journal_page_first 4905
_journal_page_last 4913
_journal_paper_doi 10.1039/b609961k
_journal_year 2006
_chemical_formula_moiety 'C31 H33 Co2 N4 O8, 2(C H4 O)'
_chemical_formula_sum 'C33 H41 Co2 N4 O10'
_chemical_formula_weight 771.56
_chemical_name_systematic
;
?
;
_space_group_IT_number 14
_symmetry_cell_setting monoclinic
_symmetry_space_group_name_Hall '-P 2yn'
_symmetry_space_group_name_H-M 'P 1 21/n 1'
_atom_sites_solution_hydrogens geom
_atom_sites_solution_primary direct
_atom_sites_solution_secondary difmap
_audit_creation_method SHELXL-97
_cell_angle_alpha 90.00
_cell_angle_beta 93.721(3)
_cell_angle_gamma 90.00
_cell_formula_units_Z 4
_cell_length_a 9.962(2)
_cell_length_b 15.323(3)
_cell_length_c 21.652(5)
_cell_measurement_reflns_used 1445
_cell_measurement_temperature 100(2)
_cell_measurement_theta_max 27.9045
_cell_measurement_theta_min 2.4425
_cell_volume 3298.2(12)
_computing_cell_refinement 'BRUKER Smart'
_computing_data_collection 'BRUKER Smart'
_computing_structure_refinement 'SHELXL-97 (Sheldrick, 1997)'
_computing_structure_solution 'SIR-92 (Altomare, 1993)'
_diffrn_ambient_temperature 100(1)
_diffrn_measured_fraction_theta_full 0.997
_diffrn_measured_fraction_theta_max 0.997
_diffrn_measurement_device_type 'Smart-CCD-1000 BRUKER'
_diffrn_measurement_method 'omega scans'
_diffrn_radiation_monochromator graphite
_diffrn_radiation_source 'fine-focus sealed tube'
_diffrn_radiation_type MoK\a
_diffrn_radiation_wavelength 0.71073
_diffrn_reflns_av_R_equivalents 0.0492
_diffrn_reflns_av_sigmaI/netI 0.0297
_diffrn_reflns_limit_h_max 13
_diffrn_reflns_limit_h_min -13
_diffrn_reflns_limit_k_max 20
_diffrn_reflns_limit_k_min 0
_diffrn_reflns_limit_l_max 28
_diffrn_reflns_limit_l_min 0
_diffrn_reflns_number 60545
_diffrn_reflns_theta_full 28.37
_diffrn_reflns_theta_max 28.37
_diffrn_reflns_theta_min 2.20
_exptl_absorpt_coefficient_mu 1.071
_exptl_absorpt_correction_T_max 0.834
_exptl_absorpt_correction_T_min 0.580
_exptl_absorpt_correction_type multi-scan
_exptl_absorpt_process_details SADABS
_exptl_crystal_colour brown
_exptl_crystal_density_diffrn 1.554
_exptl_crystal_density_method 'not measured'
_exptl_crystal_description Prism
_exptl_crystal_F_000 1604
_exptl_crystal_size_max 0.50
_exptl_crystal_size_mid 0.43
_exptl_crystal_size_min 0.17
_refine_diff_density_max 0.619
_refine_diff_density_min -0.646
_refine_diff_density_rms 0.072
_refine_ls_extinction_method none
_refine_ls_goodness_of_fit_ref 1.094
_refine_ls_hydrogen_treatment mixed
_refine_ls_matrix_type full
_refine_ls_number_parameters 451
_refine_ls_number_reflns 8243
_refine_ls_number_restraints 0
_refine_ls_restrained_S_all 1.094
_refine_ls_R_factor_all 0.0468
_refine_ls_R_factor_gt 0.0337
_refine_ls_shift/su_max 0.001
_refine_ls_shift/su_mean 0.000
_refine_ls_structure_factor_coef Fsqd
_refine_ls_weighting_details 'calc w=1/[\s^2^(Fo^2^)+(0.0427P)^2^+1.6460P] where P=(Fo^2^+2Fc^2^)/3'
_refine_ls_weighting_scheme calc
_refine_ls_wR_factor_gt 0.0854
_refine_ls_wR_factor_ref 0.0901
_reflns_number_gt 6351
_reflns_number_total 8243
_reflns_threshold_expression >2sigma(I)
_cod_data_source_file b609961k.txt
_cod_data_source_block 4
_cod_depositor_comments
;
The following automatic conversions were performed:
'_symmetry_cell_setting' value 'Monoclinic' changed to 'monoclinic'
according to '/home/saulius/struct/CIF-dictionaries/cif_core.dic'
dictionary named 'cif_core.dic' version 2.4.1 from 2010-06-29.

Automatic conversion script
Id: cif_fix_enum 1527 2010-12-29 10:47:43Z saulius 
;
_cod_original_cell_volume 3297.9(12)
_cod_original_sg_symbol_H-M 'P 21/n'
_cod_database_code 7007774

loop_
_symmetry_equiv_pos_as_xyz
'x, y, z'
'-x+1/2, y+1/2, -z+1/2'
'-x, -y, -z'
'x-1/2, -y-1/2, z-1/2'

loop_
_atom_site_label
_atom_site_type_symbol
_atom_site_fract_x
_atom_site_fract_y
_atom_site_fract_z
_atom_site_U_iso_or_equiv
_atom_site_adp_type
_atom_site_occupancy
_atom_site_symmetry_multiplicity
_atom_site_calc_flag
_atom_site_refinement_flags
_atom_site_disorder_assembly
_atom_site_disorder_group
Co11 Co 0.95185(2) 0.015196(17) 0.137855(11) 0.01267(7) Uani 1 1 d . . .
Co12 Co 0.84807(2) 0.019170(17) 0.268304(11) 0.01544(7) Uani 1 1 d . . .
O101 O 1.07643(12) 0.10733(9) 0.14401(6) 0.0180(3) Uani 1 1 d . . .
O102 O 0.93773(14) 0.11699(10) 0.31454(6) 0.0242(3) Uani 1 1 d . . .
O103 O 0.83051(12) 0.08416(8) 0.18188(6) 0.0145(3) Uani 1 1 d . . .
N101 N 0.87790(14) 0.05212(11) 0.06016(7) 0.0142(3) Uani 1 1 d . . .
N102 N 0.67474(16) 0.04005(11) 0.30884(7) 0.0198(3) Uani 1 1 d . . .
N103 N 0.82048(15) -0.08491(10) 0.12663(7) 0.0147(3) Uani 1 1 d . . .
N104 N 0.72346(15) -0.08648(10) 0.22022(7) 0.0157(3) Uani 1 1 d . . .
O10 O 1.00982(12) -0.02376(9) 0.22011(6) 0.0158(3) Uani 1 1 d . . .
O12 O 1.07817(12) -0.05753(9) 0.10040(6) 0.0168(3) Uani 1 1 d . . .
O12S O 0.91330(15) -0.07762(10) 0.33860(7) 0.0233(3) Uani 1 1 d . . .
C12S C 0.8951(2) -0.08010(15) 0.40330(9) 0.0254(4) Uani 1 1 d . . .
H12A H 0.9308 -0.0277 0.4224 0.038 Uiso 1 1 calc R . .
H12B H 0.9413 -0.1298 0.4214 0.038 Uiso 1 1 calc R . .
H12C H 0.8009 -0.0844 0.4098 0.038 Uiso 1 1 calc R . .
C10 C 1.12591(18) -0.05753(13) 0.23767(9) 0.0183(4) Uani 1 1 d . . .
O11 O 1.14775(14) -0.09133(11) 0.28837(7) 0.0278(3) Uani 1 1 d . . .
C11 C 1.23275(18) -0.05251(14) 0.19208(9) 0.0195(4) Uani 1 1 d . . .
H11A H 1.3092 -0.0869 0.2079 0.023 Uiso 1 1 calc R . .
H11B H 1.2624 0.0076 0.1897 0.023 Uiso 1 1 calc R . .
C12 C 1.19138(18) -0.08381(13) 0.12662(9) 0.0166(4) Uani 1 1 d . . .
O13 O 1.26820(13) -0.13154(9) 0.10010(6) 0.0219(3) Uani 1 1 d . . .
C100 C 1.05289(18) 0.18424(13) 0.11927(9) 0.0168(4) Uani 1 1 d . . .
C101 C 1.13048(19) 0.25617(14) 0.14123(9) 0.0204(4) Uani 1 1 d . . .
H101 H 1.1978 0.2476 0.1724 0.024 Uiso 1 1 calc R . .
C102 C 1.1090(2) 0.33839(14) 0.11763(10) 0.0233(4) Uani 1 1 d . . .
H102 H 1.1608 0.3845 0.1338 0.028 Uiso 1 1 calc R . .
C103 C 1.0108(2) 0.35435(14) 0.06981(10) 0.0233(4) Uani 1 1 d . . .
H103 H 0.9952 0.4107 0.0550 0.028 Uiso 1 1 calc R . .
C104 C 0.93772(19) 0.28514(13) 0.04521(9) 0.0208(4) Uani 1 1 d . . .
H104 H 0.8746 0.2945 0.0123 0.025 Uiso 1 1 calc R . .
C105 C 0.95693(18) 0.20021(13) 0.06896(8) 0.0161(4) Uani 1 1 d . . .
C106 C 0.88149(17) 0.13058(13) 0.03945(9) 0.0157(4) Uani 1 1 d . . .
H106 H 0.8316 0.1430 0.0027 0.019 Uiso 1 1 calc R . .
C107 C 0.79408(19) -0.01237(13) 0.02480(9) 0.0182(4) Uani 1 1 d . . .
H10A H 0.8241 -0.0181 -0.0167 0.022 Uiso 1 1 calc R . .
H10B H 0.7009 0.0063 0.0218 0.022 Uiso 1 1 calc R . .
C108 C 0.80717(19) -0.09863(13) 0.05820(8) 0.0174(4) Uani 1 1 d . . .
H10C H 0.7285 -0.1342 0.0475 0.021 Uiso 1 1 calc R . .
H10D H 0.8856 -0.1295 0.0452 0.021 Uiso 1 1 calc R . .
C109 C 0.86512(19) -0.16876(12) 0.15724(9) 0.0177(4) Uani 1 1 d . . .
H10E H 0.9621 -0.1698 0.1649 0.021 Uiso 1 1 calc R . .
H10F H 0.8381 -0.2183 0.1315 0.021 Uiso 1 1 calc R . .
C110 C 0.79599(19) -0.17127(13) 0.21797(9) 0.0181(4) Uani 1 1 d . . .
H11C H 0.7335 -0.2198 0.2185 0.022 Uiso 1 1 calc R . .
H11D H 0.8616 -0.1769 0.2529 0.022 Uiso 1 1 calc R . .
C111 C 0.60538(19) -0.09474(14) 0.25839(9) 0.0207(4) Uani 1 1 d . . .
H11E H 0.6292 -0.1317 0.2938 0.025 Uiso 1 1 calc R . .
H11F H 0.5324 -0.1228 0.2340 0.025 Uiso 1 1 calc R . .
C112 C 0.5571(2) -0.00651(14) 0.28118(10) 0.0217(4) Uani 1 1 d . . .
H11G H 0.5158 0.0268 0.2469 0.026 Uiso 1 1 calc R . .
H11H H 0.4911 -0.0148 0.3117 0.026 Uiso 1 1 calc R . .
C113 C 0.6672(2) 0.07904(13) 0.36080(9) 0.0224(4) Uani 1 1 d . . .
H113 H 0.5857 0.0761 0.3794 0.027 Uiso 1 1 calc R . .
C114 C 0.7759(2) 0.12740(13) 0.39283(9) 0.0220(4) Uani 1 1 d . . .
C115 C 0.7510(2) 0.15781(14) 0.45260(9) 0.0271(5) Uani 1 1 d . . .
H115 H 0.6692 0.1447 0.4688 0.033 Uiso 1 1 calc R . .
C116 C 0.8437(3) 0.20610(14) 0.48740(10) 0.0308(5) Uani 1 1 d . . .
H116 H 0.8267 0.2232 0.5274 0.037 Uiso 1 1 calc R . .
C117 C 0.9635(2) 0.22909(15) 0.46210(10) 0.0305(5) Uani 1 1 d . . .
H117 H 1.0255 0.2638 0.4847 0.037 Uiso 1 1 calc R . .
C118 C 0.9914(2) 0.20107(14) 0.40384(10) 0.0265(5) Uani 1 1 d . . .
H118 H 1.0710 0.2187 0.3874 0.032 Uiso 1 1 calc R . .
C119 C 0.9018(2) 0.14608(13) 0.36828(9) 0.0220(4) Uani 1 1 d . . .
C120 C 0.68748(17) -0.06946(12) 0.15369(8) 0.0152(4) Uani 1 1 d . . .
H120 H 0.6237 -0.1142 0.1380 0.018 Uiso 1 1 calc R . .
C121 C 0.62734(18) 0.01872(13) 0.14064(8) 0.0149(4) Uani 1 1 d . . .
C122 C 0.49618(18) 0.02711(13) 0.11497(9) 0.0177(4) Uani 1 1 d . . .
H122 H 0.4480 -0.0222 0.1019 0.021 Uiso 1 1 calc R . .
C123 C 0.43724(19) 0.10892(14) 0.10893(9) 0.0208(4) Uani 1 1 d . . .
H123 H 0.3490 0.1146 0.0926 0.025 Uiso 1 1 calc R . .
C124 C 0.51096(19) 0.18238(14) 0.12747(9) 0.0210(4) Uani 1 1 d . . .
H124 H 0.4709 0.2372 0.1244 0.025 Uiso 1 1 calc R . .
C125 C 0.64387(18) 0.17490(13) 0.15049(9) 0.0175(4) Uani 1 1 d . . .
H125 H 0.6935 0.2247 0.1611 0.021 Uiso 1 1 calc R . .
C126 C 0.70262(17) 0.09304(12) 0.15758(8) 0.0142(4) Uani 1 1 d . . .
H12S H 0.987(3) -0.083(2) 0.3323(14) 0.049(9) Uiso 1 1 d . . .
O1S O 1.2182(2) 0.11001(14) 0.30282(10) 0.0215(4) Uiso 0.70 1 d P A 1
H1S H 1.1362 0.1153 0.3016 0.032 Uiso 0.70 1 calc PR A 1
O1S' O 1.1788(11) 0.1315(7) 0.2764(5) 0.029(2) Uiso 0.15 1 d P A 2
H1S' H 1.2109 0.0946 0.2542 0.044 Uiso 0.15 1 calc PR A 2
O1S" O 1.3521(13) 0.2062(9) 0.3507(6) 0.050(3) Uiso 0.15 1 d P A 3
H1S" H 1.3085 0.2363 0.3735 0.075 Uiso 0.15 1 calc PR A 3
C1S C 1.2780(3) 0.1930(2) 0.29475(16) 0.0600(8) Uiso 1 1 d . . .
H1S1 H 1.2088 0.2364 0.2891 0.090 Uiso 0.70 1 calc PR A 1
H1S2 H 1.3302 0.1916 0.2590 0.090 Uiso 0.70 1 calc PR A 1
H1S3 H 1.3354 0.2070 0.3307 0.090 Uiso 0.70 1 calc PR A 1
H1S4 H 1.2241 0.2462 0.2976 0.090 Uiso 0.15 1 d PR A 2
H1S5 H 1.3294 0.1990 0.2585 0.090 Uiso 0.15 1 d PR A 2
H1S6 H 1.3401 0.1911 0.3308 0.090 Uiso 0.15 1 d PR A 2
H1S7 H 1.2123 0.2383 0.2874 0.090 Uiso 0.15 1 d PR A 3
H1S8 H 1.2331 0.1381 0.2992 0.090 Uiso 0.15 1 d PR A 3
H1S9 H 1.3343 0.1898 0.2605 0.090 Uiso 0.15 1 d PR A 3
O2S O 1.35167(19) 0.05861(14) 0.41188(11) 0.0477(5) Uani 1 1 d . . .
H2 H 1.314(4) 0.076(3) 0.3796(19) 0.091(15) Uiso 1 1 d . . .
C2S C 1.2528(3) 0.03269(17) 0.45048(14) 0.0441(7) Uani 1 1 d . . .
H2S1 H 1.2937 0.0182 0.4905 0.066 Uiso 1 1 calc R . .
H2S2 H 1.2066 -0.0175 0.4331 0.066 Uiso 1 1 calc R . .
H2S3 H 1.1898 0.0795 0.4544 0.066 Uiso 1 1 calc R . .

loop_
_atom_site_aniso_label
_atom_site_aniso_U_11
_atom_site_aniso_U_22
_atom_site_aniso_U_33
_atom_site_aniso_U_23
_atom_site_aniso_U_13
_atom_site_aniso_U_12
Co11 0.01040(12) 0.01609(13) 0.01136(12) 0.00078(10) -0.00060(9) -0.00183(9)
Co12 0.01448(12) 0.01921(14) 0.01246(13) 0.00022(10) -0.00050(9) 0.00067(10)
O101 0.0127(6) 0.0223(7) 0.0184(7) 0.0028(6) -0.0030(5) -0.0041(5)
O102 0.0278(7) 0.0264(8) 0.0181(7) -0.0054(6) 0.0000(6) -0.0006(6)
O103 0.0120(6) 0.0170(7) 0.0139(6) -0.0011(5) -0.0024(5) -0.0013(5)
N101 0.0120(7) 0.0186(8) 0.0119(7) -0.0010(6) -0.0003(6) -0.0029(6)
N102 0.0197(8) 0.0234(9) 0.0161(8) 0.0017(7) 0.0007(6) 0.0040(7)
N103 0.0152(7) 0.0150(8) 0.0138(7) 0.0011(6) 0.0003(6) -0.0016(6)
N104 0.0147(7) 0.0176(8) 0.0146(8) 0.0043(6) 0.0008(6) -0.0008(6)
O10 0.0132(6) 0.0191(7) 0.0147(6) 0.0027(5) -0.0012(5) 0.0006(5)
O12 0.0132(6) 0.0216(7) 0.0156(6) 0.0000(5) 0.0016(5) 0.0001(5)
O12S 0.0194(7) 0.0341(9) 0.0164(7) 0.0057(6) 0.0013(6) 0.0035(6)
C12S 0.0318(11) 0.0263(11) 0.0182(10) 0.0050(8) 0.0018(8) 0.0056(9)
C10 0.0152(9) 0.0216(10) 0.0179(9) -0.0001(8) -0.0016(7) 0.0006(7)
O11 0.0208(7) 0.0423(10) 0.0202(7) 0.0103(7) -0.0005(6) 0.0094(7)
C11 0.0118(8) 0.0291(11) 0.0174(9) -0.0007(8) -0.0014(7) 0.0005(8)
C12 0.0137(8) 0.0172(9) 0.0188(9) 0.0022(7) 0.0012(7) -0.0024(7)
O13 0.0180(7) 0.0244(8) 0.0231(7) -0.0025(6) 0.0006(5) 0.0039(6)
C100 0.0128(8) 0.0215(10) 0.0167(9) -0.0015(8) 0.0043(7) -0.0022(7)
C101 0.0148(9) 0.0252(11) 0.0208(10) -0.0029(8) -0.0012(7) -0.0046(8)
C102 0.0201(9) 0.0228(11) 0.0272(11) -0.0071(9) 0.0029(8) -0.0061(8)
C103 0.0240(10) 0.0186(10) 0.0273(11) 0.0004(8) 0.0022(8) -0.0025(8)
C104 0.0188(9) 0.0224(10) 0.0210(10) -0.0008(8) -0.0008(7) -0.0003(8)
C105 0.0143(8) 0.0189(10) 0.0154(9) -0.0011(7) 0.0036(7) -0.0016(7)
C106 0.0108(8) 0.0222(10) 0.0141(9) 0.0011(7) 0.0007(6) -0.0007(7)
C107 0.0181(9) 0.0227(10) 0.0134(9) -0.0006(8) -0.0017(7) -0.0063(8)
C108 0.0179(9) 0.0205(10) 0.0137(9) -0.0037(7) -0.0013(7) -0.0044(7)
C109 0.0191(9) 0.0138(9) 0.0200(9) 0.0004(7) 0.0004(7) -0.0006(7)
C110 0.0175(9) 0.0178(10) 0.0188(9) 0.0030(8) 0.0001(7) 0.0001(7)
C111 0.0160(9) 0.0266(11) 0.0200(10) 0.0057(8) 0.0046(7) -0.0029(8)
C112 0.0161(9) 0.0297(11) 0.0196(10) 0.0028(8) 0.0032(7) 0.0010(8)
C113 0.0239(10) 0.0238(11) 0.0201(10) 0.0067(8) 0.0053(8) 0.0082(8)
C114 0.0323(11) 0.0178(10) 0.0154(9) 0.0016(8) -0.0012(8) 0.0093(8)
C115 0.0414(12) 0.0218(11) 0.0182(10) 0.0019(8) 0.0024(9) 0.0124(9)
C116 0.0540(15) 0.0220(11) 0.0156(10) -0.0023(8) -0.0034(10) 0.0154(10)
C117 0.0450(13) 0.0220(11) 0.0227(11) -0.0049(9) -0.0117(10) 0.0109(10)
C118 0.0334(11) 0.0208(11) 0.0244(11) -0.0019(8) -0.0049(9) 0.0067(9)
C119 0.0321(11) 0.0177(10) 0.0157(9) 0.0011(8) -0.0037(8) 0.0063(8)
C120 0.0128(8) 0.0168(9) 0.0158(9) 0.0002(7) -0.0006(7) -0.0036(7)
C121 0.0135(8) 0.0178(9) 0.0135(8) 0.0019(7) 0.0007(7) -0.0008(7)
C122 0.0151(8) 0.0232(11) 0.0148(9) 0.0014(7) 0.0007(7) -0.0034(7)
C123 0.0140(9) 0.0271(11) 0.0209(10) 0.0049(8) -0.0027(7) 0.0009(8)
C124 0.0187(9) 0.0210(10) 0.0229(10) 0.0050(8) -0.0016(8) 0.0046(8)
C125 0.0170(9) 0.0191(10) 0.0164(9) -0.0005(7) -0.0002(7) -0.0029(7)
C126 0.0124(8) 0.0202(10) 0.0100(8) 0.0018(7) 0.0011(6) 0.0000(7)
O2S 0.0341(10) 0.0440(12) 0.0659(14) 0.0159(11) 0.0113(10) 0.0079(8)
C2S 0.0415(15) 0.0343(15) 0.0580(18) -0.0002(13) 0.0147(13) 0.0063(11)

loop_
_atom_type_symbol
_atom_type_description
_atom_type_scat_dispersion_real
_atom_type_scat_dispersion_imag
_atom_type_scat_source
C C 0.0033 0.0016 'International Tables Vol C Tables 4.2.6.8 and 6.1.1.4'
H H 0.0000 0.0000 'International Tables Vol C Tables 4.2.6.8 and 6.1.1.4'
N N 0.0061 0.0033 'International Tables Vol C Tables 4.2.6.8 and 6.1.1.4'
O O 0.0106 0.0060 'International Tables Vol C Tables 4.2.6.8 and 6.1.1.4'
Co Co 0.3494 0.9721 'International Tables Vol C Tables 4.2.6.8 and 6.1.1.4'

loop_
_geom_angle_atom_site_label_1
_geom_angle_atom_site_label_2
_geom_angle_atom_site_label_3
_geom_angle
_geom_angle_site_symmetry_1
_geom_angle_site_symmetry_3
_geom_angle_publ_flag
O101 Co11 N101 93.21(6) . . ?
O101 Co11 O12 91.04(6) . . ?
N101 Co11 O12 91.51(6) . . ?
O101 Co11 O103 89.16(6) . . ?
N101 Co11 O103 93.23(6) . . ?
O12 Co11 O103 175.23(6) . . ?
O101 Co11 O10 90.58(6) . . ?
N101 Co11 O10 174.34(6) . . ?
O12 Co11 O10 92.62(6) . . ?
O103 Co11 O10 82.62(6) . . ?
O101 Co11 N103 176.99(6) . . ?
N101 Co11 N103 84.70(6) . . ?
O12 Co11 N103 86.86(6) . . ?
O103 Co11 N103 93.11(6) . . ?
O10 Co11 N103 91.66(6) . . ?
O102 Co12 N102 91.76(7) . . ?
O102 Co12 O10 98.86(6) . . ?
N102 Co12 O10 169.24(6) . . ?
O102 Co12 O103 95.70(6) . . ?
N102 Co12 O103 106.66(6) . . ?
O10 Co12 O103 74.21(5) . . ?
O102 Co12 O12S 93.29(6) . . ?
N102 Co12 O12S 91.65(6) . . ?
O10 Co12 O12S 85.99(5) . . ?
O103 Co12 O12S 159.28(5) . . ?
O102 Co12 N104 173.24(6) . . ?
N102 Co12 N104 81.56(6) . . ?
O10 Co12 N104 87.85(5) . . ?
O103 Co12 N104 85.30(5) . . ?
O12S Co12 N104 87.96(6) . . ?
C100 O101 Co11 123.19(12) . . ?
C119 O102 Co12 124.23(14) . . ?
C126 O103 Co11 118.21(11) . . ?
C126 O103 Co12 114.37(10) . . ?
Co11 O103 Co12 99.35(6) . . ?
C106 N101 C107 118.26(16) . . ?
C106 N101 Co11 125.17(13) . . ?
C107 N101 Co11 116.01(12) . . ?
C113 N102 C112 119.66(17) . . ?
C113 N102 Co12 123.96(14) . . ?
C112 N102 Co12 115.47(13) . . ?
C108 N103 C109 108.81(14) . . ?
C108 N103 C120 112.66(14) . . ?
C109 N103 C120 101.91(13) . . ?
C108 N103 Co11 103.96(11) . . ?
C109 N103 Co11 115.21(11) . . ?
C120 N103 Co11 114.47(11) . . ?
C120 N104 C111 113.86(14) . . ?
C120 N104 C110 102.04(14) . . ?
C111 N104 C110 110.31(15) . . ?
C120 N104 Co12 114.41(11) . . ?
C111 N104 Co12 103.67(12) . . ?
C110 N104 Co12 112.83(11) . . ?
C10 O10 Co11 126.83(12) . . ?
C10 O10 Co12 132.94(12) . . ?
Co11 O10 Co12 99.77(6) . . ?
C12 O12 Co11 125.27(12) . . ?
C12S O12S Co12 130.51(13) . . ?
C12S O12S H12S 111(2) . . ?
Co12 O12S H12S 101(2) . . ?
O12S C12S H12A 109.5 . . ?
O12S C12S H12B 109.5 . . ?
H12A C12S H12B 109.5 . . ?
O12S C12S H12C 109.5 . . ?
H12A C12S H12C 109.5 . . ?
H12B C12S H12C 109.5 . . ?
O11 C10 O10 122.33(18) . . ?
O11 C10 C11 121.40(17) . . ?
O10 C10 C11 116.27(17) . . ?
C10 C11 C12 115.75(15) . . ?
C10 C11 H11A 108.3 . . ?
C12 C11 H11A 108.3 . . ?
C10 C11 H11B 108.3 . . ?
C12 C11 H11B 108.3 . . ?
H11A C11 H11B 107.4 . . ?
O13 C12 O12 122.16(17) . . ?
O13 C12 C11 118.83(16) . . ?
O12 C12 C11 118.99(16) . . ?
O101 C100 C101 119.05(17) . . ?
O101 C100 C105 124.16(17) . . ?
C101 C100 C105 116.73(18) . . ?
C102 C101 C100 121.55(18) . . ?
C102 C101 H101 119.2 . . ?
C100 C101 H101 119.2 . . ?
C101 C102 C103 121.42(19) . . ?
C101 C102 H102 119.3 . . ?
C103 C102 H102 119.3 . . ?
C104 C103 C102 118.6(2) . . ?
C104 C103 H103 120.7 . . ?
C102 C103 H103 120.7 . . ?
C103 C104 C105 121.06(19) . . ?
C103 C104 H104 119.5 . . ?
C105 C104 H104 119.5 . . ?
C104 C105 C100 120.48(17) . . ?
C104 C105 C106 118.10(17) . . ?
C100 C105 C106 121.37(18) . . ?
N101 C106 C105 124.59(17) . . ?
N101 C106 H106 117.7 . . ?
C105 C106 H106 117.7 . . ?
N101 C107 C108 108.04(15) . . ?
N101 C107 H10A 110.1 . . ?
C108 C107 H10A 110.1 . . ?
N101 C107 H10B 110.1 . . ?
C108 C107 H10B 110.1 . . ?
H10A C107 H10B 108.4 . . ?
N103 C108 C107 110.58(15) . . ?
N103 C108 H10C 109.5 . . ?
C107 C108 H10C 109.5 . . ?
N103 C108 H10D 109.5 . . ?
C107 C108 H10D 109.5 . . ?
H10C C108 H10D 108.1 . . ?
N103 C109 C110 105.38(15) . . ?
N103 C109 H10E 110.7 . . ?
C110 C109 H10E 110.7 . . ?
N103 C109 H10F 110.7 . . ?
C110 C109 H10F 110.7 . . ?
H10E C109 H10F 108.8 . . ?
N104 C110 C109 104.69(15) . . ?
N104 C110 H11C 110.8 . . ?
C109 C110 H11C 110.8 . . ?
N104 C110 H11D 110.8 . . ?
C109 C110 H11D 110.8 . . ?
H11C C110 H11D 108.9 . . ?
N104 C111 C112 112.42(16) . . ?
N104 C111 H11E 109.1 . . ?
C112 C111 H11E 109.1 . . ?
N104 C111 H11F 109.1 . . ?
C112 C111 H11F 109.1 . . ?
H11E C111 H11F 107.9 . . ?
N102 C112 C111 107.61(16) . . ?
N102 C112 H11G 110.2 . . ?
C111 C112 H11G 110.2 . . ?
N102 C112 H11H 110.2 . . ?
C111 C112 H11H 110.2 . . ?
H11G C112 H11H 108.5 . . ?
N102 C113 C114 124.99(19) . . ?
N102 C113 H113 117.5 . . ?
C114 C113 H113 117.5 . . ?
C115 C114 C119 119.1(2) . . ?
C115 C114 C113 115.9(2) . . ?
C119 C114 C113 124.96(18) . . ?
C116 C115 C114 122.0(2) . . ?
C116 C115 H115 119.0 . . ?
C114 C115 H115 119.0 . . ?
C115 C116 C117 119.0(2) . . ?
C115 C116 H116 120.5 . . ?
C117 C116 H116 120.5 . . ?
C118 C117 C116 120.7(2) . . ?
C118 C117 H117 119.6 . . ?
C116 C117 H117 119.6 . . ?
C117 C118 C119 121.7(2) . . ?
C117 C118 H118 119.2 . . ?
C119 C118 H118 119.2 . . ?
O102 C119 C118 118.9(2) . . ?
O102 C119 C114 123.96(19) . . ?
C118 C119 C114 117.12(19) . . ?
N104 C120 C121 114.20(15) . . ?
N104 C120 N103 100.79(13) . . ?
C121 C120 N103 114.89(15) . . ?
N104 C120 H120 108.9 . . ?
C121 C120 H120 108.9 . . ?
N103 C120 H120 108.9 . . ?
C122 C121 C126 120.18(18) . . ?
C122 C121 C120 120.81(17) . . ?
C126 C121 C120 118.93(16) . . ?
C123 C122 C121 120.11(18) . . ?
C123 C122 H122 119.9 . . ?
C121 C122 H122 119.9 . . ?
C122 C123 C124 119.51(18) . . ?
C122 C123 H123 120.2 . . ?
C124 C123 H123 120.2 . . ?
C125 C124 C123 120.72(19) . . ?
C125 C124 H124 119.6 . . ?
C123 C124 H124 119.6 . . ?
C126 C125 C124 119.95(18) . . ?
C126 C125 H125 120.0 . . ?
C124 C125 H125 120.0 . . ?
O103 C126 C125 120.88(17) . . ?
O103 C126 C121 119.67(16) . . ?
C125 C126 C121 119.43(16) . . ?
C1S O1S H1S 109.5 . . ?
C1S O1S' H1S' 109.5 . . ?
C1S O1S" H1S" 109.5 . . ?
O1S C1S H1S1 109.5 . . ?
O1S C1S H1S2 109.5 . . ?
H1S1 C1S H1S2 109.5 . . ?
O1S C1S H1S3 109.5 . . ?
H1S1 C1S H1S3 109.5 . . ?
H1S2 C1S H1S3 109.5 . . ?
O1S' C1S H1S4 101.4 . . ?
O1S' C1S H1S5 103.6 . . ?
H1S4 C1S H1S5 107.0 . . ?
H1S4 C1S H1S6 107.3 . . ?
H1S5 C1S H1S6 108.3 . . ?
O1S" C1S H1S7 110.9 . . ?
O1S" C1S H1S8 105.3 . . ?
H1S7 C1S H1S8 109.5 . . ?
O1S" C1S H1S9 112.1 . . ?
H1S7 C1S H1S9 109.5 . . ?
H1S8 C1S H1S9 109.5 . . ?
C2S O2S H2 108(3) . . ?
O2S C2S H2S1 109.5 . . ?
O2S C2S H2S2 109.5 . . ?
H2S1 C2S H2S2 109.5 . . ?
O2S C2S H2S3 109.5 . . ?
H2S1 C2S H2S3 109.5 . . ?
H2S2 C2S H2S3 109.5 . . ?

loop_
_geom_bond_atom_site_label_1
_geom_bond_atom_site_label_2
_geom_bond_distance
_geom_bond_site_symmetry_2
_geom_bond_publ_flag
Co11 O101 1.8787(13) . ?
Co11 N101 1.8793(16) . ?
Co11 O12 1.9015(13) . ?
Co11 O103 1.9068(13) . ?
Co11 O10 1.9308(13) . ?
Co11 N103 2.0207(16) . ?
Co12 O102 1.9826(15) . ?
Co12 N102 2.0127(17) . ?
Co12 O10 2.0824(13) . ?
Co12 O103 2.1168(13) . ?
Co12 O12S 2.1932(15) . ?
Co12 N104 2.2533(16) . ?
O101 C100 1.309(2) . ?
O102 C119 1.317(2) . ?
O103 C126 1.353(2) . ?
N101 C106 1.284(2) . ?
N101 C107 1.475(2) . ?
N102 C113 1.280(3) . ?
N102 C112 1.466(3) . ?
N103 C108 1.494(2) . ?
N103 C109 1.500(2) . ?
N103 C120 1.502(2) . ?
N104 C120 1.485(2) . ?
N104 C111 1.486(2) . ?
N104 C110 1.489(2) . ?
O10 C10 1.301(2) . ?
O12 C12 1.293(2) . ?
O12S C12S 1.425(2) . ?
O12S H12S 0.76(3) . ?
C12S H12A 0.9600 . ?
C12S H12B 0.9600 . ?
C12S H12C 0.9600 . ?
C10 O11 1.220(2) . ?
C10 C11 1.500(3) . ?
C11 C12 1.527(3) . ?
C11 H11A 0.9700 . ?
C11 H11B 0.9700 . ?
C12 O13 1.228(2) . ?
C100 C101 1.411(3) . ?
C100 C105 1.423(3) . ?
C101 C102 1.371(3) . ?
C101 H101 0.9300 . ?
C102 C103 1.399(3) . ?
C102 H102 0.9300 . ?
C103 C104 1.374(3) . ?
C103 H103 0.9300 . ?
C104 C105 1.408(3) . ?
C104 H104 0.9300 . ?
C105 C106 1.431(3) . ?
C106 H106 0.9300 . ?
C107 C108 1.508(3) . ?
C107 H10A 0.9700 . ?
C107 H10B 0.9700 . ?
C108 H10C 0.9700 . ?
C108 H10D 0.9700 . ?
C109 C110 1.524(3) . ?
C109 H10E 0.9700 . ?
C109 H10F 0.9700 . ?
C110 H11C 0.9700 . ?
C110 H11D 0.9700 . ?
C111 C112 1.527(3) . ?
C111 H11E 0.9700 . ?
C111 H11F 0.9700 . ?
C112 H11G 0.9700 . ?
C112 H11H 0.9700 . ?
C113 C114 1.451(3) . ?
C113 H113 0.9300 . ?
C114 C115 1.412(3) . ?
C114 C119 1.423(3) . ?
C115 C116 1.370(3) . ?
C115 H115 0.9300 . ?
C116 C117 1.391(4) . ?
C116 H116 0.9300 . ?
C117 C118 1.378(3) . ?
C117 H117 0.9300 . ?
C118 C119 1.418(3) . ?
C118 H118 0.9300 . ?
C120 C121 1.498(3) . ?
C120 H120 0.9800 . ?
C121 C122 1.392(3) . ?
C121 C126 1.399(3) . ?
C122 C123 1.387(3) . ?
C122 H122 0.9300 . ?
C123 C124 1.389(3) . ?
C123 H123 0.9300 . ?
C124 C125 1.389(3) . ?
C124 H124 0.9300 . ?
C125 C126 1.388(3) . ?
C125 H125 0.9300 . ?
O1S C1S 1.419(4) . ?
O1S H1S 0.8200 . ?
O1S H1S8 0.4636 . ?
O1S' C1S 1.404(11) . ?
O1S' H1S' 0.8200 . ?
O1S' H1S8 0.7156 . ?
O1S" C1S 1.393(13) . ?
O1S" H1S" 0.8200 . ?
O1S" H1S6 0.4962 . ?
C1S H1S1 0.9600 . ?
C1S H1S2 0.9600 . ?
C1S H1S3 0.9600 . ?
C1S H1S4 0.9810 . ?
C1S H1S5 0.9692 . ?
C1S H1S6 0.9653 . ?
C1S H1S7 0.9600 . ?
C1S H1S8 0.9600 . ?
C1S H1S9 0.9600 . ?
O2S C2S 1.391(3) . ?
O2S H2 0.81(4) . ?
C2S H2S1 0.9600 . ?
C2S H2S2 0.9600 . ?
C2S H2S3 0.9600 . ?

loop_
_geom_hbond_atom_site_label_D
_geom_hbond_atom_site_label_H
_geom_hbond_atom_site_label_A
_geom_hbond_distance_DH
_geom_hbond_distance_HA
_geom_hbond_distance_DA
_geom_hbond_angle_DHA
_geom_hbond_site_symmetry_A
O12S H12S O11 0.76(3) 1.92(3) 2.648(2) 161(3) .
O2S H2 O1S 0.81(4) 1.94(4) 2.749(3) 177(4) .
O1S H1S O102 0.82 2.01 2.824(3) 169.1 .
O1S" H1S" O13 0.82 2.25 2.986(14) 149.5 2_755

loop_
_geom_torsion_atom_site_label_1
_geom_torsion_atom_site_label_2
_geom_torsion_atom_site_label_3
_geom_torsion_atom_site_label_4
_geom_torsion
_geom_torsion_site_symmetry_1
_geom_torsion_site_symmetry_2
_geom_torsion_site_symmetry_3
_geom_torsion_site_symmetry_4
_geom_torsion_publ_flag
N101 Co11 O101 C100 30.88(15) . . . . ?
O12 Co11 O101 C100 122.45(14) . . . . ?
O103 Co11 O101 C100 -62.31(14) . . . . ?
O10 Co11 O101 C100 -144.92(14) . . . . ?
N102 Co12 O102 C119 25.41(16) . . . . ?
O10 Co12 O102 C119 -152.79(15) . . . . ?
O103 Co12 O102 C119 132.35(15) . . . . ?
O12S Co12 O102 C119 -66.34(16) . . . . ?
O101 Co11 O103 C126 129.44(13) . . . . ?
N101 Co11 O103 C126 36.27(13) . . . . ?
O10 Co11 O103 C126 -139.86(13) . . . . ?
N103 Co11 O103 C126 -48.59(13) . . . . ?
O101 Co11 O103 Co12 -106.30(6) . . . . ?
N101 Co11 O103 Co12 160.54(6) . . . . ?
O10 Co11 O103 Co12 -15.60(5) . . . . ?
N103 Co11 O103 Co12 75.67(6) . . . . ?
O102 Co12 O103 C126 -120.58(12) . . . . ?
N102 Co12 O103 C126 -27.03(13) . . . . ?
O10 Co12 O103 C126 141.80(13) . . . . ?
O12S Co12 O103 C126 124.14(17) . . . . ?
N104 Co12 O103 C126 52.71(12) . . . . ?
O102 Co12 O103 Co11 112.51(6) . . . . ?
N102 Co12 O103 Co11 -153.93(6) . . . . ?
O10 Co12 O103 Co11 14.89(5) . . . . ?
O12S Co12 O103 Co11 -2.77(18) . . . . ?
N104 Co12 O103 Co11 -74.20(6) . . . . ?
O101 Co11 N101 C106 -24.25(16) . . . . ?
O12 Co11 N101 C106 -115.38(15) . . . . ?
O103 Co11 N101 C106 65.09(15) . . . . ?
N103 Co11 N101 C106 157.92(16) . . . . ?
O101 Co11 N101 C107 164.47(13) . . . . ?
O12 Co11 N101 C107 73.34(13) . . . . ?
O103 Co11 N101 C107 -106.18(13) . . . . ?
N103 Co11 N101 C107 -13.36(13) . . . . ?
O102 Co12 N102 C113 -22.98(17) . . . . ?
O10 Co12 N102 C113 147.5(3) . . . . ?
O103 Co12 N102 C113 -119.46(16) . . . . ?
O12S Co12 N102 C113 70.36(17) . . . . ?
N104 Co12 N102 C113 158.06(17) . . . . ?
O102 Co12 N102 C112 168.05(14) . . . . ?
O10 Co12 N102 C112 -21.5(4) . . . . ?
O103 Co12 N102 C112 71.57(14) . . . . ?
O12S Co12 N102 C112 -98.60(14) . . . . ?
N104 Co12 N102 C112 -10.91(13) . . . . ?
N101 Co11 N103 C108 31.08(11) . . . . ?
O12 Co11 N103 C108 -60.74(11) . . . . ?
O103 Co11 N103 C108 124.04(11) . . . . ?
O10 Co11 N103 C108 -153.27(11) . . . . ?
N101 Co11 N103 C109 150.05(13) . . . . ?
O12 Co11 N103 C109 58.23(12) . . . . ?
O103 Co11 N103 C109 -116.99(12) . . . . ?
O10 Co11 N103 C109 -34.30(12) . . . . ?
N101 Co11 N103 C120 -92.25(12) . . . . ?
O12 Co11 N103 C120 175.94(12) . . . . ?
O103 Co11 N103 C120 0.71(12) . . . . ?
O10 Co11 N103 C120 83.41(12) . . . . ?
N102 Co12 N104 C120 109.18(12) . . . . ?
O10 Co12 N104 C120 -72.79(12) . . . . ?
O103 Co12 N104 C120 1.54(12) . . . . ?
O12S Co12 N104 C120 -158.85(12) . . . . ?
N102 Co12 N104 C111 -15.40(11) . . . . ?
O10 Co12 N104 C111 162.63(11) . . . . ?
O103 Co12 N104 C111 -123.04(11) . . . . ?
O12S Co12 N104 C111 76.57(12) . . . . ?
N102 Co12 N104 C110 -134.74(12) . . . . ?
O10 Co12 N104 C110 43.29(12) . . . . ?
O103 Co12 N104 C110 117.62(12) . . . . ?
O12S Co12 N104 C110 -42.77(12) . . . . ?
O101 Co11 O10 C10 -68.10(16) . . . . ?
O12 Co11 O10 C10 22.97(16) . . . . ?
O103 Co11 O10 C10 -157.18(16) . . . . ?
N103 Co11 O10 C10 109.90(16) . . . . ?
O101 Co11 O10 Co12 104.97(6) . . . . ?
O12 Co11 O10 Co12 -163.96(6) . . . . ?
O103 Co11 O10 Co12 15.88(5) . . . . ?
N103 Co11 O10 Co12 -77.04(6) . . . . ?
O102 Co12 O10 C10 64.23(18) . . . . ?
N102 Co12 O10 C10 -106.1(3) . . . . ?
O103 Co12 O10 C10 157.69(18) . . . . ?
O12S Co12 O10 C10 -28.48(17) . . . . ?
N104 Co12 O10 C10 -116.59(17) . . . . ?
O102 Co12 O10 Co11 -108.19(6) . . . . ?
N102 Co12 O10 Co11 81.5(3) . . . . ?
O103 Co12 O10 Co11 -14.72(5) . . . . ?
O12S Co12 O10 Co11 159.11(6) . . . . ?
N104 Co12 O10 Co11 71.00(6) . . . . ?
O101 Co11 O12 C12 63.76(15) . . . . ?
N101 Co11 O12 C12 157.00(15) . . . . ?
O10 Co11 O12 C12 -26.87(15) . . . . ?
N103 Co11 O12 C12 -118.39(15) . . . . ?
O102 Co12 O12S C12S 55.33(18) . . . . ?
N102 Co12 O12S C12S -36.52(18) . . . . ?
O10 Co12 O12S C12S 153.99(18) . . . . ?
O103 Co12 O12S C12S 171.01(16) . . . . ?
N104 Co12 O12S C12S -118.02(17) . . . . ?
Co11 O10 C10 O11 -169.68(15) . . . . ?
Co12 O10 C10 O11 19.7(3) . . . . ?
Co11 O10 C10 C11 10.5(3) . . . . ?
Co12 O10 C10 C11 -160.13(13) . . . . ?
O11 C10 C11 C12 130.2(2) . . . . ?
O10 C10 C11 C12 -50.0(3) . . . . ?
Co11 O12 C12 O13 179.26(14) . . . . ?
Co11 O12 C12 C11 -2.4(2) . . . . ?
C10 C11 C12 O13 -135.03(19) . . . . ?
C10 C11 C12 O12 46.6(3) . . . . ?
Co11 O101 C100 C101 160.60(13) . . . . ?
Co11 O101 C100 C105 -22.4(2) . . . . ?
O101 C100 C101 C102 -179.09(18) . . . . ?
C105 C100 C101 C102 3.7(3) . . . . ?
C100 C101 C102 C103 -1.3(3) . . . . ?
C101 C102 C103 C104 -1.9(3) . . . . ?
C102 C103 C104 C105 2.5(3) . . . . ?
C103 C104 C105 C100 0.1(3) . . . . ?
C103 C104 C105 C106 -177.42(18) . . . . ?
O101 C100 C105 C104 179.86(17) . . . . ?
C101 C100 C105 C104 -3.1(3) . . . . ?
O101 C100 C105 C106 -2.7(3) . . . . ?
C101 C100 C105 C106 174.31(17) . . . . ?
C107 N101 C106 C105 179.34(17) . . . . ?
Co11 N101 C106 C105 8.2(3) . . . . ?
C104 C105 C106 N101 -172.01(18) . . . . ?
C100 C105 C106 N101 10.5(3) . . . . ?
C106 N101 C107 C108 179.80(16) . . . . ?
Co11 N101 C107 C108 -8.29(19) . . . . ?
C109 N103 C108 C107 -166.92(15) . . . . ?
C120 N103 C108 C107 80.84(18) . . . . ?
Co11 N103 C108 C107 -43.66(16) . . . . ?
N101 C107 C108 N103 35.1(2) . . . . ?
C108 N103 C109 C110 -145.34(15) . . . . ?
C120 N103 C109 C110 -26.14(17) . . . . ?
Co11 N103 C109 C110 98.41(14) . . . . ?
C120 N104 C110 C109 32.22(17) . . . . ?
C111 N104 C110 C109 153.55(15) . . . . ?
Co12 N104 C110 C109 -91.03(14) . . . . ?
N103 C109 C110 N104 -3.50(19) . . . . ?
C120 N104 C111 C112 -86.1(2) . . . . ?
C110 N104 C111 C112 159.89(16) . . . . ?
Co12 N104 C111 C112 38.83(17) . . . . ?
C113 N102 C112 C111 -134.93(19) . . . . ?
Co12 N102 C112 C111 34.55(19) . . . . ?
N104 C111 C112 N102 -49.7(2) . . . . ?
C112 N102 C113 C114 -179.83(18) . . . . ?
Co12 N102 C113 C114 11.6(3) . . . . ?
N102 C113 C114 C115 -173.66(19) . . . . ?
N102 C113 C114 C119 6.8(3) . . . . ?
C119 C114 C115 C116 1.1(3) . . . . ?
C113 C114 C115 C116 -178.44(19) . . . . ?
C114 C115 C116 C117 2.8(3) . . . . ?
C115 C116 C117 C118 -2.5(3) . . . . ?
C116 C117 C118 C119 -1.9(3) . . . . ?
Co12 O102 C119 C118 164.89(14) . . . . ?
Co12 O102 C119 C114 -16.6(3) . . . . ?
C117 C118 C119 O102 -175.78(19) . . . . ?
C117 C118 C119 C114 5.7(3) . . . . ?
C115 C114 C119 O102 176.31(19) . . . . ?
C113 C114 C119 O102 -4.2(3) . . . . ?
C115 C114 C119 C118 -5.2(3) . . . . ?
C113 C114 C119 C118 174.30(19) . . . . ?
C111 N104 C120 C121 68.5(2) . . . . ?
C110 N104 C120 C121 -172.63(15) . . . . ?
Co12 N104 C120 C121 -50.46(17) . . . . ?
C111 N104 C120 N103 -167.74(15) . . . . ?
C110 N104 C120 N103 -48.89(16) . . . . ?
Co12 N104 C120 N103 73.28(14) . . . . ?
C108 N103 C120 N104 162.76(14) . . . . ?
C109 N103 C120 N104 46.32(16) . . . . ?
Co11 N103 C120 N104 -78.73(14) . . . . ?
C108 N103 C120 C121 -73.98(19) . . . . ?
C109 N103 C120 C121 169.58(15) . . . . ?
Co11 N103 C120 C121 44.53(18) . . . . ?
N104 C120 C121 C122 -116.92(19) . . . . ?
N103 C120 C121 C122 127.30(18) . . . . ?
N104 C120 C121 C126 59.8(2) . . . . ?
N103 C120 C121 C126 -56.0(2) . . . . ?
C126 C121 C122 C123 -3.2(3) . . . . ?
C120 C121 C122 C123 173.49(17) . . . . ?
C121 C122 C123 C124 1.3(3) . . . . ?
C122 C123 C124 C125 1.6(3) . . . . ?
C123 C124 C125 C126 -2.7(3) . . . . ?
Co11 O103 C126 C125 -129.30(15) . . . . ?
Co12 O103 C126 C125 114.25(16) . . . . ?
Co11 O103 C126 C121 52.2(2) . . . . ?
Co12 O103 C126 C121 -64.30(18) . . . . ?
C124 C125 C126 O103 -177.74(17) . . . . ?
C124 C125 C126 C121 0.8(3) . . . . ?
C122 C121 C126 O103 -179.30(16) . . . . ?
C120 C121 C126 O103 3.9(3) . . . . ?
C122 C121 C126 C125 2.1(3) . . . . ?
C120 C121 C126 C125 -174.63(16) . . . . ?
